data_7057919
loop_
_publ_author_name
'Liu, Qing-Xiang'
'Hu, Ze-Liang'
'Zhao, Zhi-Xiang'

_publ_section_title
;
 A new fluorescent--colorimetric chemosensor for cobalt(ii) ions based on
 bis-benzimidazolium salt with three anthraquinone groups
;
_journal_issue 24
_journal_name_full 'New Journal of Chemistry'
_journal_page_first 20049
_journal_paper_doi 10.1039/C8NJ04983A
_journal_volume 42
_journal_year 2018
_chemical_formula_moiety 'C64 H46 N4 O12, 2(F6 P)'
_chemical_formula_sum 'C64 H46 F12 N4 O12 P2'
_chemical_formula_weight 1352.99
_space_group_crystal_system monoclinic
_space_group_IT_number 14
_space_group_name_Hall '-P 2ybc'
_space_group_name_H-M_alt 'P 1 21/c 1'
_symmetry_space_group_name_Hall '-P 2ybc'
_symmetry_space_group_name_H-M 'P 1 21/c 1'
_atom_sites_solution_hydrogens geom
_audit_creation_date 2018-06-01
_audit_creation_method
;
Olex2 1.2
(compiled 2015.09.30 svn.r3233 for OlexSys, GUI svn.r5103)
;
_audit_update_record
;
2018-07-09 deposited with the CCDC.
2018-11-06 downloaded from the CCDC.
;
_cell_angle_alpha 90
_cell_angle_beta 98.305(4)
_cell_angle_gamma 90
_cell_formula_units_Z 4
_cell_length_a 23.9543(10)
_cell_length_b 12.4115(6)
_cell_length_c 19.0197(9)
_cell_measurement_reflns_used 8149
_cell_measurement_temperature 150.00(10)
_cell_measurement_theta_max 27.8780
_cell_measurement_theta_min 2.2210
_cell_volume 5595.4(4)
_computing_cell_refinement 'CrysAlisPro 1.171.39.46 (Rigaku OD, 2018)'
_computing_data_collection 'CrysAlisPro 1.171.39.46 (Rigaku OD, 2018)'
_computing_data_reduction 'CrysAlisPro 1.171.39.46 (Rigaku OD, 2018)'
_computing_molecular_graphics 'Olex2 (Dolomanov et al., 2009)'
_computing_publication_material 'Olex2 (Dolomanov et al., 2009)'
_computing_structure_refinement 'ShelXL (Sheldrick, 2015)'
_computing_structure_solution 'ShelXT (Sheldrick, 2015)'
_diffrn_ambient_environment N~2~
_diffrn_ambient_temperature 150.00(10)
_diffrn_detector 'CCD plate'
_diffrn_detector_area_resol_mean 5.2740
_diffrn_detector_type AtlasS2
_diffrn_measured_fraction_theta_full 0.999
_diffrn_measured_fraction_theta_max 0.999
_diffrn_measurement_details
;
List of Runs (angles in degrees, time in seconds):

  # Type    Start    End  Width  t~exp~   \w     \q     \k     \f   Frames
#--------------------------------------------------------------------------
  1  \w     56.00  97.00   1.00   10.36    --   11.08 178.00  90.00   41
  2  \w    -60.00  63.00   1.00   10.36    --   11.08   0.00-180.00  123
  3  \w    -18.00  22.00   1.00   10.36    --  -11.24 -99.00  90.00   40
;
_diffrn_measurement_device 'four-circle diffractometer'
_diffrn_measurement_device_type 'SuperNova, Dual, Cu at home/near, AtlasS2'
_diffrn_measurement_method '\w scans'
_diffrn_orient_matrix_type 'CrysAlisPro convention (1999,Acta A55,543-557)'
_diffrn_orient_matrix_UB_11 0.0015811000
_diffrn_orient_matrix_UB_12 0.0484397000
_diffrn_orient_matrix_UB_13 0.0199708000
_diffrn_orient_matrix_UB_21 -0.0124606000
_diffrn_orient_matrix_UB_22 0.0284841000
_diffrn_orient_matrix_UB_23 -0.0306096000
_diffrn_orient_matrix_UB_31 -0.0271737000
_diffrn_orient_matrix_UB_32 -0.0103613000
_diffrn_orient_matrix_UB_33 0.0091719000
_diffrn_radiation_monochromator mirror
_diffrn_radiation_probe x-ray
_diffrn_radiation_type MoK\a
_diffrn_radiation_wavelength 0.71073
_diffrn_reflns_av_R_equivalents 0.0405
_diffrn_reflns_av_unetI/netI 0.0666
_diffrn_reflns_Laue_measured_fraction_full 0.999
_diffrn_reflns_Laue_measured_fraction_max 0.999
_diffrn_reflns_limit_h_max 28
_diffrn_reflns_limit_h_min -26
_diffrn_reflns_limit_k_max 12
_diffrn_reflns_limit_k_min -14
_diffrn_reflns_limit_l_max 22
_diffrn_reflns_limit_l_min -19
_diffrn_reflns_number 25490
_diffrn_reflns_point_group_measured_fraction_full 0.999
_diffrn_reflns_point_group_measured_fraction_max 0.999
_diffrn_reflns_theta_full 25.010
_diffrn_reflns_theta_max 25.010
_diffrn_reflns_theta_min 2.082
_diffrn_source 'micro-focus sealed X-ray tube'
_diffrn_source_type 'SuperNova (Mo) X-ray Source'
_exptl_absorpt_coefficient_mu 0.191
_exptl_absorpt_correction_T_max 1.00000
_exptl_absorpt_correction_T_min 0.87209
_exptl_absorpt_correction_type multi-scan
_exptl_absorpt_process_details
;
CrysAlisPro 1.171.39.46 (Rigaku Oxford Diffraction, 2018)
Empirical absorption correction using spherical harmonics,
 implemented in SCALE3 ABSPACK scaling algorithm.
;
_exptl_crystal_colour brown
_exptl_crystal_colour_primary brown
_exptl_crystal_density_diffrn 1.606
_exptl_crystal_description block
_exptl_crystal_F_000 2768
_exptl_crystal_size_max 0.25
_exptl_crystal_size_mid 0.22
_exptl_crystal_size_min 0.2
_refine_diff_density_max 0.697
_refine_diff_density_min -0.427
_refine_diff_density_rms 0.050
_refine_ls_extinction_method none
_refine_ls_goodness_of_fit_ref 0.957
_refine_ls_hydrogen_treatment constr
_refine_ls_matrix_type full
_refine_ls_number_parameters 849
_refine_ls_number_reflns 9847
_refine_ls_number_restraints 0
_refine_ls_restrained_S_all 0.957
_refine_ls_R_factor_all 0.0707
_refine_ls_R_factor_gt 0.0418
_refine_ls_shift/su_max 0.001
_refine_ls_shift/su_mean 0.000
_refine_ls_structure_factor_coef Fsqd
_refine_ls_weighting_details 'w=1/[\s^2^(Fo^2^)+(0.0390P)^2^] where P=(Fo^2^+2Fc^2^)/3'
_refine_ls_weighting_scheme calc
_refine_ls_wR_factor_gt 0.0867
_refine_ls_wR_factor_ref 0.0989
_reflns_Friedel_coverage 0.000
_reflns_number_gt 6736
_reflns_number_total 9847
_reflns_threshold_expression 'I > 2\s(I)'
_cod_data_source_file c8nj04983a2.cif
_cod_data_source_block a180531c
_cod_depositor_comments 'Adding full bibliography for 7057919.cif.'
_cod_original_cell_volume 5595.4(5)
_cod_database_code 7057919
_shelx_space_group_comment
;
The symmetry employed for this shelxl refinement is uniquely defined
by the following loop, which should always be used as a source of
symmetry information in preference to the above space-group names.
They are only intended as comments.
;
_reflns_odcompleteness_completeness 99.97
_reflns_odcompleteness_iscentric 1
_reflns_odcompleteness_theta 26.32
_olex2_refinement_description
;
1. Fixed Uiso
 At 1.2 times of:
  All C(H) groups, All C(H,H) groups
 At 1.5 times of:
  All O(H) groups
2.a Secondary CH2 refined with riding coordinates:
 C15(H15A,H15B), C16(H16A,H16B), C24(H24A,H24B), C25(H25A,H25B), C40(H40A,
 H40B), C41(H41A,H41B), C49(H49A,H49B), C50(H50A,H50B)
2.b Aromatic/amide H refined with riding coordinates:
 C6(H6), C7(H7), C8(H8), C12(H12), C13(H13), C14(H14), C17(H17), C19(H19),
 C20(H20), C21(H21), C22(H22), C31(H31), C32(H32), C33(H33), C37(H37), C38(H38),
  C39(H39), C42(H42), C44(H44), C45(H45), C46(H46), C47(H47), C56(H56),
 C57(H57), C58(H58), C62(H62), C63(H63), C64(H64)
2.c Idealised tetrahedral OH refined as rotating group:
 O1(H1), O11(H11)
;
_shelx_shelxl_version_number 2014/7
_olex2_date_sample_data_collection 2018-05-31
_olex2_submission_special_instructions 'No special instructions were received'
_oxdiff_exptl_absorpt_empirical_details
;
Empirical correction (ABSPACK) includes:
- Absorption correction using spherical harmonics
- Frame scaling
;
_oxdiff_exptl_absorpt_empirical_full_max 1.255
_oxdiff_exptl_absorpt_empirical_full_min 0.845

loop_
_space_group_symop_operation_xyz
'x, y, z'
'-x, y+1/2, -z+1/2'
'-x, -y, -z'
'x, -y-1/2, z-1/2'

loop_
_atom_site_label
_atom_site_type_symbol
_atom_site_fract_x
_atom_site_fract_y
_atom_site_fract_z
_atom_site_U_iso_or_equiv
_atom_site_adp_type
_atom_site_occupancy
_atom_site_site_symmetry_order
_atom_site_calc_flag
_atom_site_refinement_flags_posn
O1 O 0.17872(8) 0.45557(19) 0.47774(10) 0.0558(6) Uani 1 1 d .
H1 H 0.2033 0.4241 0.4598 0.084 Uiso 1 1 calc GR
O2 O 0.21800(7) 0.34172(16) 0.38297(9) 0.0421(5) Uani 1 1 d .
O3 O 0.25686(7) 0.21158(17) 0.29796(11) 0.0583(6) Uani 1 1 d .
O4 O 0.00919(7) 0.28742(19) 0.24162(11) 0.0632(6) Uani 1 1 d .
O5 O 0.28130(6) 0.56623(14) 0.30992(7) 0.0287(4) Uani 1 1 d .
O6 O 0.27766(6) 0.48861(17) 0.18394(8) 0.0439(5) Uani 1 1 d .
O7 O 0.27448(6) 0.37538(14) 0.07118(7) 0.0311(4) Uani 1 1 d .
O8 O 0.05321(7) 0.53713(18) 0.13612(10) 0.0593(6) Uani 1 1 d .
O9 O 0.27690(6) 0.72324(14) 0.10767(8) 0.0332(4) Uani 1 1 d .
O10 O 0.24979(6) 0.64720(15) -0.01927(8) 0.0355(4) Uani 1 1 d .
O11 O 0.22290(6) 0.53777(16) -0.13412(8) 0.0370(4) Uani 1 1 d .
H11 H 0.2446 0.5705 -0.1043 0.055 Uiso 1 1 calc GR
O12 O 0.03191(7) 0.73336(19) -0.00679(10) 0.0618(6) Uani 1 1 d .
N1 N 0.37023(7) 0.28180(17) 0.30449(9) 0.0271(5) Uani 1 1 d .
N2 N 0.37849(7) 0.43231(16) 0.36423(9) 0.0258(4) Uani 1 1 d .
N3 N 0.38123(7) 0.46012(17) 0.08426(9) 0.0260(5) Uani 1 1 d .
N4 N 0.38541(7) 0.62144(17) 0.13022(10) 0.0275(5) Uani 1 1 d .
C1 C 0.20593(10) 0.2137(2) 0.25487(14) 0.0404(7) Uani 1 1 d .
C2 C 0.16129(9) 0.2684(2) 0.28110(12) 0.0311(6) Uani 1 1 d .
C3 C 0.17055(10) 0.3302(2) 0.34805(13) 0.0330(6) Uani 1 1 d .
C4 C 0.12171(10) 0.3835(2) 0.37298(12) 0.0344(6) Uani 1 1 d .
C5 C 0.12917(11) 0.4450(2) 0.43567(14) 0.0429(7) Uani 1 1 d .
C6 C 0.08311(13) 0.5003(3) 0.45640(15) 0.0564(9) Uani 1 1 d .
H6 H 0.0879 0.5409 0.4979 0.068 Uiso 1 1 calc R
C7 C 0.03132(13) 0.4948(3) 0.41601(17) 0.0616(9) Uani 1 1 d .
H7 H 0.0014 0.5337 0.4296 0.074 Uiso 1 1 calc R
C8 C 0.02244(11) 0.4323(3) 0.35516(15) 0.0520(8) Uani 1 1 d .
H8 H -0.0133 0.4279 0.3286 0.062 Uiso 1 1 calc R
C9 C 0.06738(10) 0.3763(2) 0.33414(13) 0.0382(7) Uani 1 1 d .
C10 C 0.05749(10) 0.3080(2) 0.27032(14) 0.0426(7) Uani 1 1 d .
C11 C 0.10679(10) 0.2612(2) 0.24209(13) 0.0359(6) Uani 1 1 d .
C12 C 0.09771(12) 0.2092(3) 0.17704(14) 0.0493(8) Uani 1 1 d .
H12 H 0.0616 0.2048 0.1516 0.059 Uiso 1 1 calc R
C13 C 0.14332(13) 0.1635(3) 0.15027(14) 0.0537(8) Uani 1 1 d .
H13 H 0.1378 0.1316 0.1056 0.064 Uiso 1 1 calc R
C14 C 0.19621(12) 0.1647(2) 0.18868(15) 0.0497(8) Uani 1 1 d .
H14 H 0.2260 0.1324 0.1702 0.060 Uiso 1 1 calc R
C15 C 0.30015(10) 0.1398(2) 0.28335(16) 0.0466(7) Uani 1 1 d .
H15A H 0.2842 0.0857 0.2495 0.056 Uiso 1 1 calc R
H15B H 0.3161 0.1033 0.3267 0.056 Uiso 1 1 calc R
C16 C 0.34562(9) 0.2002(2) 0.25381(12) 0.0329(6) Uani 1 1 d .
H16A H 0.3747 0.1504 0.2440 0.039 Uiso 1 1 calc R
H16B H 0.3300 0.2345 0.2095 0.039 Uiso 1 1 calc R
C17 C 0.35120(9) 0.3814(2) 0.30824(12) 0.0284(6) Uani 1 1 d .
H17 H 0.3226 0.4116 0.2760 0.034 Uiso 1 1 calc R
C18 C 0.41905(8) 0.3621(2) 0.39861(12) 0.0262(6) Uani 1 1 d .
C19 C 0.45940(9) 0.3741(2) 0.45835(12) 0.0340(6) Uani 1 1 d .
H19 H 0.4633 0.4381 0.4840 0.041 Uiso 1 1 calc R
C20 C 0.49320(9) 0.2865(2) 0.47751(13) 0.0395(7) Uani 1 1 d .
H20 H 0.5206 0.2915 0.5173 0.047 Uiso 1 1 calc R
C21 C 0.48777(9) 0.1903(2) 0.43933(13) 0.0364(6) Uani 1 1 d .
H21 H 0.5119 0.1335 0.4540 0.044 Uiso 1 1 calc R
C22 C 0.44761(9) 0.1771(2) 0.38039(12) 0.0310(6) Uani 1 1 d .
H22 H 0.4436 0.1127 0.3552 0.037 Uiso 1 1 calc R
C23 C 0.41350(9) 0.2657(2) 0.36093(11) 0.0258(6) Uani 1 1 d .
C24 C 0.36920(9) 0.5456(2) 0.38313(12) 0.0285(6) Uani 1 1 d .
H24A H 0.3848 0.5921 0.3499 0.034 Uiso 1 1 calc R
H24B H 0.3895 0.5597 0.4301 0.034 Uiso 1 1 calc R
C25 C 0.30820(8) 0.5739(2) 0.38260(11) 0.0275(6) Uani 1 1 d .
H25A H 0.2908 0.5243 0.4124 0.033 Uiso 1 1 calc R
H25B H 0.3047 0.6464 0.4005 0.033 Uiso 1 1 calc R
C26 C 0.22462(9) 0.5827(2) 0.29510(11) 0.0264(5) Uani 1 1 d .
C27 C 0.19592(9) 0.54431(19) 0.23006(11) 0.0245(5) Uani 1 1 d .
C28 C 0.22593(9) 0.4907(2) 0.17577(11) 0.0275(6) Uani 1 1 d .
C29 C 0.19204(8) 0.44342(19) 0.11185(11) 0.0243(5) Uani 1 1 d .
C30 C 0.21724(9) 0.3875(2) 0.05980(11) 0.0258(5) Uani 1 1 d .
C31 C 0.18424(10) 0.3452(2) 0.00063(12) 0.0334(6) Uani 1 1 d .
H31 H 0.2013 0.3088 -0.0333 0.040 Uiso 1 1 calc R
C32 C 0.12622(10) 0.3560(2) -0.00878(13) 0.0375(7) Uani 1 1 d .
H32 H 0.1046 0.3259 -0.0485 0.045 Uiso 1 1 calc R
C33 C 0.10028(9) 0.4112(2) 0.04031(12) 0.0339(6) Uani 1 1 d .
H33 H 0.0613 0.4187 0.0339 0.041 Uiso 1 1 calc R
C34 C 0.13296(9) 0.4553(2) 0.09935(12) 0.0289(6) Uani 1 1 d .
C35 C 0.10407(10) 0.5194(2) 0.14969(13) 0.0358(6) Uani 1 1 d .
C36 C 0.13720(9) 0.5605(2) 0.21561(12) 0.0294(6) Uani 1 1 d .
C37 C 0.10865(10) 0.6161(2) 0.26289(13) 0.0349(6) Uani 1 1 d .
H37 H 0.0700 0.6274 0.2523 0.042 Uiso 1 1 calc R
C38 C 0.13763(10) 0.6541(2) 0.32501(13) 0.0369(6) Uani 1 1 d .
H38 H 0.1185 0.6919 0.3563 0.044 Uiso 1 1 calc R
C39 C 0.19519(10) 0.6371(2) 0.34212(12) 0.0331(6) Uani 1 1 d .
H39 H 0.2142 0.6621 0.3851 0.040 Uiso 1 1 calc R
C40 C 0.30264(9) 0.3629(2) 0.01016(11) 0.0286(6) Uani 1 1 d .
H40A H 0.2919 0.4202 -0.0238 0.034 Uiso 1 1 calc R
H40B H 0.2929 0.2943 -0.0128 0.034 Uiso 1 1 calc R
C41 C 0.36505(9) 0.3678(2) 0.03699(12) 0.0313(6) Uani 1 1 d .
H41A H 0.3762 0.3017 0.0624 0.038 Uiso 1 1 calc R
H41B H 0.3855 0.3719 -0.0034 0.038 Uiso 1 1 calc R
C42 C 0.36222(9) 0.5604(2) 0.07651(12) 0.0281(6) Uani 1 1 d .
H42 H 0.3363 0.5845 0.0387 0.034 Uiso 1 1 calc R
C43 C 0.42147(8) 0.5571(2) 0.17667(11) 0.0262(6) Uani 1 1 d .
C44 C 0.45597(9) 0.5812(2) 0.24030(12) 0.0308(6) Uani 1 1 d .
H44 H 0.4575 0.6499 0.2600 0.037 Uiso 1 1 calc R
C45 C 0.48762(9) 0.4971(2) 0.27221(13) 0.0360(7) Uani 1 1 d .
H45 H 0.5114 0.5093 0.3146 0.043 Uiso 1 1 calc R
C46 C 0.48488(9) 0.3940(2) 0.24240(13) 0.0363(7) Uani 1 1 d .
H46 H 0.5067 0.3394 0.2659 0.044 Uiso 1 1 calc R
C47 C 0.45101(9) 0.3705(2) 0.17947(12) 0.0322(6) Uani 1 1 d .
H47 H 0.4496 0.3018 0.1597 0.039 Uiso 1 1 calc R
C48 C 0.41916(8) 0.4546(2) 0.14734(11) 0.0248(5) Uani 1 1 d .
C49 C 0.37404(9) 0.7358(2) 0.14002(13) 0.0345(6) Uani 1 1 d .
H49A H 0.3740 0.7731 0.0952 0.041 Uiso 1 1 calc R
H49B H 0.4040 0.7662 0.1740 0.041 Uiso 1 1 calc R
C50 C 0.31852(9) 0.7538(2) 0.16597(12) 0.0338(6) Uani 1 1 d .
H50A H 0.3156 0.7096 0.2073 0.041 Uiso 1 1 calc R
H50B H 0.3141 0.8288 0.1783 0.041 Uiso 1 1 calc R
C51 C 0.22231(10) 0.7492(2) 0.10940(12) 0.0306(6) Uani 1 1 d .
C52 C 0.18295(9) 0.7161(2) 0.05093(12) 0.0278(6) Uani 1 1 d .
C53 C 0.19969(9) 0.6596(2) -0.01178(12) 0.0271(6) Uani 1 1 d .
C54 C 0.15553(9) 0.6167(2) -0.06532(12) 0.0270(6) Uani 1 1 d .
C55 C 0.16925(9) 0.5557(2) -0.12305(12) 0.0291(6) Uani 1 1 d .
C56 C 0.12708(9) 0.5092(2) -0.17110(12) 0.0347(6) Uani 1 1 d .
H56 H 0.1368 0.4671 -0.2080 0.042 Uiso 1 1 calc R
C57 C 0.07104(10) 0.5244(2) -0.16500(13) 0.0393(7) Uani 1 1 d .
H57 H 0.0431 0.4916 -0.1969 0.047 Uiso 1 1 calc R
C58 C 0.05658(10) 0.5891(2) -0.11083(13) 0.0375(7) Uani 1 1 d .
H58 H 0.0188 0.6021 -0.1077 0.045 Uiso 1 1 calc R
C59 C 0.09754(9) 0.6338(2) -0.06213(12) 0.0324(6) Uani 1 1 d .
C60 C 0.08077(10) 0.7040(2) -0.00573(14) 0.0399(7) Uani 1 1 d .
C61 C 0.12533(10) 0.7387(2) 0.05273(13) 0.0345(6) Uani 1 1 d .
C62 C 0.10835(11) 0.7925(2) 0.10965(14) 0.0436(7) Uani 1 1 d .
H62 H 0.0703 0.8066 0.1103 0.052 Uiso 1 1 calc R
C63 C 0.14786(11) 0.8250(2) 0.16548(14) 0.0456(7) Uani 1 1 d .
H63 H 0.1362 0.8622 0.2033 0.055 Uiso 1 1 calc R
C64 C 0.20431(10) 0.8033(2) 0.16621(13) 0.0371(6) Uani 1 1 d .
H64 H 0.2304 0.8248 0.2046 0.044 Uiso 1 1 calc R
P1 P 0.38525(2) 0.63121(5) 0.87651(3) 0.02815(16) Uani 1 1 d .
F1 F 0.44243(5) 0.58150(13) 0.91610(8) 0.0472(4) Uani 1 1 d .
F2 F 0.42006(6) 0.72243(13) 0.84255(8) 0.0556(5) Uani 1 1 d .
F3 F 0.38900(6) 0.55486(12) 0.81012(7) 0.0414(4) Uani 1 1 d .
F4 F 0.32785(6) 0.68098(14) 0.83728(7) 0.0478(4) Uani 1 1 d .
F5 F 0.35013(5) 0.54067(12) 0.91119(7) 0.0408(4) Uani 1 1 d .
F6 F 0.38119(5) 0.70751(12) 0.94363(7) 0.0368(4) Uani 1 1 d .
P2 P 0.35048(3) 0.45582(6) 0.58220(3) 0.03407(17) Uani 1 1 d .
F7 F 0.39863(6) 0.36948(13) 0.60886(7) 0.0460(4) Uani 1 1 d .
F8 F 0.39784(6) 0.53534(13) 0.56054(8) 0.0528(4) Uani 1 1 d .
F9 F 0.34301(5) 0.40271(12) 0.50478(6) 0.0374(4) Uani 1 1 d .
F10 F 0.30349(6) 0.54253(14) 0.55588(7) 0.0556(5) Uani 1 1 d .
F11 F 0.30398(6) 0.37525(14) 0.60348(7) 0.0521(4) Uani 1 1 d .
F12 F 0.35909(7) 0.50670(14) 0.66000(7) 0.0558(5) Uani 1 1 d .

loop_
_atom_site_aniso_label
_atom_site_aniso_U_11
_atom_site_aniso_U_22
_atom_site_aniso_U_33
_atom_site_aniso_U_23
_atom_site_aniso_U_13
_atom_site_aniso_U_12
O1 0.0714(13) 0.0509(16) 0.0447(12) -0.0074(11) 0.0066(10) -0.0071(11)
O2 0.0389(10) 0.0425(13) 0.0431(11) 0.0050(10) -0.0001(8) -0.0024(9)
O3 0.0352(10) 0.0489(15) 0.0907(15) -0.0293(12) 0.0087(10) -0.0002(9)
O4 0.0422(11) 0.0685(18) 0.0731(14) 0.0088(13) -0.0111(10) -0.0013(10)
O5 0.0380(9) 0.0278(11) 0.0207(8) -0.0014(8) 0.0052(7) 0.0023(8)
O6 0.0329(10) 0.0696(16) 0.0296(10) -0.0140(10) 0.0055(7) 0.0055(9)
O7 0.0353(9) 0.0359(12) 0.0232(8) -0.0037(8) 0.0076(7) 0.0042(8)
O8 0.0296(10) 0.0779(18) 0.0707(14) -0.0323(12) 0.0078(9) -0.0053(10)
O9 0.0374(9) 0.0304(11) 0.0311(9) -0.0074(8) 0.0022(7) 0.0023(8)
O10 0.0293(9) 0.0455(13) 0.0323(9) -0.0065(9) 0.0067(7) 0.0027(8)
O11 0.0309(9) 0.0445(13) 0.0360(10) -0.0094(9) 0.0063(7) 0.0041(8)
O12 0.0349(10) 0.0793(18) 0.0728(14) -0.0182(13) 0.0129(9) 0.0127(10)
N1 0.0342(10) 0.0242(13) 0.0229(10) -0.0036(10) 0.0042(9) 0.0001(9)
N2 0.0334(10) 0.0199(12) 0.0243(10) -0.0018(10) 0.0048(8) -0.0039(9)
N3 0.0314(10) 0.0236(13) 0.0237(10) 0.0010(10) 0.0069(8) 0.0024(9)
N4 0.0316(10) 0.0220(13) 0.0283(11) 0.0052(10) 0.0019(9) -0.0020(9)
C1 0.0442(16) 0.0289(17) 0.0502(17) -0.0060(14) 0.0147(13) -0.0118(12)
C2 0.0363(13) 0.0224(15) 0.0362(14) 0.0071(12) 0.0105(11) -0.0030(11)
C3 0.0403(14) 0.0239(16) 0.0354(14) 0.0125(13) 0.0075(12) -0.0033(12)
C4 0.0435(14) 0.0277(16) 0.0339(14) 0.0096(13) 0.0123(12) -0.0040(12)
C5 0.0565(17) 0.0361(19) 0.0380(16) 0.0085(15) 0.0135(14) -0.0063(14)
C6 0.080(2) 0.049(2) 0.0477(18) 0.0023(16) 0.0359(17) 0.0034(18)
C7 0.064(2) 0.062(3) 0.067(2) 0.015(2) 0.0400(18) 0.0135(18)
C8 0.0489(16) 0.057(2) 0.0551(19) 0.0159(18) 0.0246(14) 0.0018(15)
C9 0.0386(14) 0.0381(18) 0.0402(15) 0.0140(14) 0.0133(12) -0.0022(13)
C10 0.0367(15) 0.0408(19) 0.0484(17) 0.0179(15) 0.0002(13) -0.0054(13)
C11 0.0441(15) 0.0293(17) 0.0341(15) 0.0106(13) 0.0050(12) -0.0041(12)
C12 0.0598(17) 0.043(2) 0.0412(17) 0.0079(16) -0.0065(14) -0.0050(15)
C13 0.089(2) 0.041(2) 0.0322(16) 0.0010(15) 0.0132(16) -0.0014(17)
C14 0.0596(18) 0.039(2) 0.0544(19) 0.0006(16) 0.0223(15) -0.0068(15)
C15 0.0411(15) 0.0311(18) 0.070(2) -0.0127(15) 0.0158(13) -0.0016(13)
C16 0.0381(13) 0.0306(17) 0.0297(13) -0.0105(13) 0.0041(11) -0.0010(12)
C17 0.0345(12) 0.0248(16) 0.0257(13) -0.0001(12) 0.0033(10) -0.0017(11)
C18 0.0272(12) 0.0256(15) 0.0273(13) 0.0023(12) 0.0089(10) -0.0012(11)
C19 0.0329(13) 0.0332(17) 0.0349(14) -0.0032(13) 0.0017(11) -0.0051(12)
C20 0.0288(13) 0.049(2) 0.0385(15) 0.0023(15) -0.0039(11) -0.0007(13)
C21 0.0283(13) 0.0385(18) 0.0432(16) 0.0035(14) 0.0084(12) 0.0055(12)
C22 0.0332(13) 0.0287(16) 0.0337(14) -0.0006(13) 0.0137(11) -0.0016(11)
C23 0.0285(12) 0.0258(15) 0.0251(13) 0.0002(12) 0.0109(10) -0.0029(11)
C24 0.0397(13) 0.0191(15) 0.0268(13) -0.0009(11) 0.0046(10) -0.0049(11)
C25 0.0429(13) 0.0222(15) 0.0181(12) -0.0023(11) 0.0064(10) -0.0015(11)
C26 0.0340(13) 0.0194(14) 0.0273(13) 0.0015(12) 0.0094(10) 0.0002(11)
C27 0.0328(12) 0.0184(14) 0.0235(12) 0.0006(11) 0.0086(10) -0.0018(10)
C28 0.0360(14) 0.0241(15) 0.0233(12) 0.0028(12) 0.0077(10) -0.0031(11)
C29 0.0327(12) 0.0188(14) 0.0222(12) 0.0037(11) 0.0060(10) -0.0037(10)
C30 0.0359(13) 0.0186(14) 0.0234(12) -0.0014(11) 0.0064(10) -0.0034(11)
C31 0.0469(15) 0.0282(16) 0.0261(13) -0.0069(12) 0.0086(11) -0.0043(12)
C32 0.0436(15) 0.0363(18) 0.0314(14) -0.0058(13) 0.0016(11) -0.0099(13)
C33 0.0340(13) 0.0332(17) 0.0347(14) -0.0014(13) 0.0052(11) -0.0077(12)
C34 0.0357(13) 0.0246(15) 0.0271(13) -0.0002(12) 0.0067(10) -0.0078(11)
C35 0.0346(14) 0.0309(17) 0.0437(16) -0.0054(13) 0.0114(12) -0.0086(12)
C36 0.0360(13) 0.0223(15) 0.0324(13) 0.0011(12) 0.0132(11) -0.0044(11)
C37 0.0345(13) 0.0307(17) 0.0421(15) -0.0011(13) 0.0139(12) 0.0001(12)
C38 0.0476(15) 0.0304(17) 0.0361(15) -0.0078(13) 0.0179(12) 0.0012(12)
C39 0.0449(15) 0.0279(16) 0.0276(13) -0.0063(12) 0.0089(11) 0.0015(12)
C40 0.0405(13) 0.0247(15) 0.0218(12) -0.0022(12) 0.0081(10) -0.0002(11)
C41 0.0410(13) 0.0257(16) 0.0282(13) -0.0026(12) 0.0088(11) 0.0067(11)
C42 0.0342(12) 0.0252(16) 0.0244(13) 0.0031(12) 0.0030(10) -0.0018(11)
C43 0.0243(11) 0.0282(16) 0.0269(13) 0.0053(12) 0.0067(10) -0.0016(11)
C44 0.0305(12) 0.0330(17) 0.0299(14) 0.0011(13) 0.0077(10) -0.0052(11)
C45 0.0293(13) 0.050(2) 0.0284(14) 0.0041(14) 0.0036(10) -0.0011(13)
C46 0.0311(13) 0.0417(19) 0.0357(15) 0.0077(14) 0.0037(11) 0.0094(12)
C47 0.0303(12) 0.0316(17) 0.0358(14) 0.0023(13) 0.0088(11) 0.0082(11)
C48 0.0244(11) 0.0280(16) 0.0236(13) 0.0027(12) 0.0086(10) 0.0022(10)
C49 0.0425(14) 0.0202(15) 0.0383(15) 0.0045(13) -0.0023(11) -0.0067(12)
C50 0.0476(14) 0.0224(16) 0.0294(14) -0.0047(12) -0.0014(11) -0.0016(12)
C51 0.0416(14) 0.0186(15) 0.0330(14) 0.0026(12) 0.0100(11) 0.0010(11)
C52 0.0364(13) 0.0195(15) 0.0294(13) 0.0053(12) 0.0117(11) 0.0011(11)
C53 0.0318(13) 0.0218(15) 0.0286(13) 0.0055(12) 0.0075(10) 0.0027(11)
C54 0.0297(12) 0.0236(15) 0.0286(13) 0.0053(12) 0.0073(10) 0.0010(11)
C55 0.0301(13) 0.0285(16) 0.0294(13) 0.0070(12) 0.0062(10) 0.0029(11)
C56 0.0428(14) 0.0319(17) 0.0293(14) 0.0011(13) 0.0045(11) 0.0008(12)
C57 0.0331(14) 0.0444(19) 0.0392(15) 0.0054(14) 0.0007(11) -0.0071(12)
C58 0.0311(13) 0.0439(19) 0.0380(15) 0.0035(14) 0.0059(11) 0.0015(12)
C59 0.0324(13) 0.0312(17) 0.0349(14) 0.0051(13) 0.0088(11) 0.0014(11)
C60 0.0336(14) 0.0409(19) 0.0477(16) 0.0006(15) 0.0144(12) 0.0029(13)
C61 0.0402(14) 0.0280(16) 0.0385(15) 0.0001(13) 0.0161(12) 0.0041(12)
C62 0.0456(15) 0.0408(19) 0.0482(17) -0.0055(15) 0.0202(14) 0.0064(13)
C63 0.0610(18) 0.0356(19) 0.0453(17) -0.0070(15) 0.0252(14) 0.0058(14)
C64 0.0555(16) 0.0270(16) 0.0298(14) -0.0019(13) 0.0099(12) -0.0014(13)
P1 0.0360(3) 0.0199(4) 0.0297(3) 0.0011(3) 0.0088(3) -0.0010(3)
F1 0.0395(8) 0.0356(10) 0.0627(10) -0.0079(8) -0.0050(7) 0.0082(7)
F2 0.0774(10) 0.0255(10) 0.0742(11) 0.0031(9) 0.0459(9) -0.0086(8)
F3 0.0642(9) 0.0315(10) 0.0318(8) -0.0045(7) 0.0176(7) -0.0002(7)
F4 0.0538(9) 0.0491(12) 0.0376(8) -0.0002(8) -0.0030(7) 0.0155(8)
F5 0.0534(8) 0.0357(10) 0.0359(8) 0.0000(7) 0.0151(6) -0.0142(7)
F6 0.0434(8) 0.0321(10) 0.0357(8) -0.0089(7) 0.0085(6) -0.0017(7)
P2 0.0560(4) 0.0233(4) 0.0235(3) 0.0013(3) 0.0075(3) 0.0042(3)
F7 0.0594(9) 0.0314(10) 0.0439(9) -0.0026(8) -0.0035(7) 0.0083(7)
F8 0.0786(10) 0.0314(10) 0.0484(9) -0.0035(8) 0.0093(8) -0.0182(8)
F9 0.0568(8) 0.0309(9) 0.0257(7) -0.0029(7) 0.0098(6) -0.0065(7)
F10 0.0792(10) 0.0482(12) 0.0376(9) 0.0044(8) 0.0028(7) 0.0288(9)
F11 0.0619(9) 0.0572(12) 0.0409(9) 0.0111(8) 0.0203(7) -0.0035(8)
F12 0.1019(12) 0.0389(11) 0.0255(8) -0.0025(8) 0.0053(8) 0.0163(9)

loop_
_atom_type_symbol
_atom_type_description
_atom_type_scat_dispersion_real
_atom_type_scat_dispersion_imag
_atom_type_scat_source
C C 0.0033 0.0016 'International Tables Vol C Tables 4.2.6.8 and 6.1.1.4'
H H 0.0000 0.0000 'International Tables Vol C Tables 4.2.6.8 and 6.1.1.4'
F F 0.0171 0.0103 'International Tables Vol C Tables 4.2.6.8 and 6.1.1.4'
N N 0.0061 0.0033 'International Tables Vol C Tables 4.2.6.8 and 6.1.1.4'
O O 0.0106 0.0060 'International Tables Vol C Tables 4.2.6.8 and 6.1.1.4'
P P 0.1023 0.0942 'International Tables Vol C Tables 4.2.6.8 and 6.1.1.4'

loop_
_geom_angle_atom_site_label_1
_geom_angle_atom_site_label_2
_geom_angle_atom_site_label_3
_geom_angle
C5 O1 H1 109.5
C1 O3 C15 120.4(2)
C26 O5 C25 118.86(15)
C30 O7 C40 117.60(16)
C51 O9 C50 119.10(17)
C55 O11 H11 109.5
C17 N1 C16 125.0(2)
C17 N1 C23 108.4(2)
C23 N1 C16 126.3(2)
C17 N2 C18 107.9(2)
C17 N2 C24 125.1(2)
C18 N2 C24 126.89(19)
C42 N3 C41 127.3(2)
C42 N3 C48 108.1(2)
C48 N3 C41 124.5(2)
C42 N4 C43 108.2(2)
C42 N4 C49 126.0(2)
C43 N4 C49 125.8(2)
O3 C1 C2 116.8(2)
O3 C1 C14 123.6(2)
C14 C1 C2 119.6(2)
C1 C2 C3 121.7(2)
C11 C2 C1 118.3(2)
C11 C2 C3 120.0(2)
O2 C3 C2 122.3(2)
O2 C3 C4 118.9(2)
C2 C3 C4 118.8(2)
C5 C4 C3 120.3(2)
C9 C4 C3 121.2(2)
C9 C4 C5 118.4(2)
O1 C5 C4 123.6(2)
O1 C5 C6 116.7(3)
C6 C5 C4 119.7(3)
C5 C6 H6 119.8
C7 C6 C5 120.4(3)
C7 C6 H6 119.8
C6 C7 H7 119.4
C6 C7 C8 121.1(3)
C8 C7 H7 119.4
C7 C8 H8 120.3
C7 C8 C9 119.3(3)
C9 C8 H8 120.3
C4 C9 C10 119.8(2)
C8 C9 C4 121.0(3)
C8 C9 C10 119.1(2)
O4 C10 C9 120.9(2)
O4 C10 C11 120.2(3)
C9 C10 C11 118.8(2)
C2 C11 C10 120.7(2)
C12 C11 C2 120.9(2)
C12 C11 C10 118.4(2)
C11 C12 H12 120.4
C11 C12 C13 119.1(3)
C13 C12 H12 120.4
C12 C13 H13 119.5
C14 C13 C12 121.0(3)
C14 C13 H13 119.5
C1 C14 H14 119.6
C13 C14 C1 120.7(3)
C13 C14 H14 119.6
O3 C15 H15A 109.6
O3 C15 H15B 109.6
O3 C15 C16 110.5(2)
H15A C15 H15B 108.1
C16 C15 H15A 109.6
C16 C15 H15B 109.6
N1 C16 C15 110.19(19)
N1 C16 H16A 109.6
N1 C16 H16B 109.6
C15 C16 H16A 109.6
C15 C16 H16B 109.6
H16A C16 H16B 108.1
N1 C17 N2 110.8(2)
N1 C17 H17 124.6
N2 C17 H17 124.6
C19 C18 N2 132.1(2)
C19 C18 C23 121.2(2)
C23 C18 N2 106.71(19)
C18 C19 H19 121.8
C20 C19 C18 116.5(2)
C20 C19 H19 121.8
C19 C20 H20 118.9
C19 C20 C21 122.2(2)
C21 C20 H20 118.9
C20 C21 H21 119.1
C22 C21 C20 121.9(2)
C22 C21 H21 119.1
C21 C22 H22 122.0
C21 C22 C23 115.9(2)
C23 C22 H22 122.0
C18 C23 N1 106.2(2)
C22 C23 N1 131.4(2)
C22 C23 C18 122.4(2)
N2 C24 H24A 108.8
N2 C24 H24B 108.8
N2 C24 C25 113.70(19)
H24A C24 H24B 107.7
C25 C24 H24A 108.8
C25 C24 H24B 108.8
O5 C25 C24 106.90(16)
O5 C25 H25A 110.3
O5 C25 H25B 110.3
C24 C25 H25A 110.3
C24 C25 H25B 110.3
H25A C25 H25B 108.6
O5 C26 C27 118.44(18)
O5 C26 C39 121.5(2)
C39 C26 C27 120.0(2)
C26 C27 C28 122.28(19)
C36 C27 C26 118.04(19)
C36 C27 C28 119.6(2)
O6 C28 C27 119.9(2)
O6 C28 C29 121.28(19)
C29 C28 C27 118.75(19)
C30 C29 C28 122.00(19)
C34 C29 C28 120.99(19)
C34 C29 C30 117.0(2)
O7 C30 C29 117.64(19)
O7 C30 C31 122.01(19)
C31 C30 C29 120.3(2)
C30 C31 H31 119.5
C32 C31 C30 121.0(2)
C32 C31 H31 119.5
C31 C32 H32 119.8
C33 C32 C31 120.3(2)
C33 C32 H32 119.8
C32 C33 H33 120.4
C32 C33 C34 119.3(2)
C34 C33 H33 120.4
C29 C34 C35 119.8(2)
C33 C34 C29 122.1(2)
C33 C34 C35 118.1(2)
O8 C35 C34 120.0(2)
O8 C35 C36 120.8(2)
C36 C35 C34 119.2(2)
C27 C36 C35 121.1(2)
C37 C36 C27 121.0(2)
C37 C36 C35 117.9(2)
C36 C37 H37 120.2
C38 C37 C36 119.7(2)
C38 C37 H37 120.2
C37 C38 H38 119.5
C37 C38 C39 121.0(2)
C39 C38 H38 119.5
C26 C39 H39 119.9
C38 C39 C26 120.2(2)
C38 C39 H39 119.9
O7 C40 H40A 110.5
O7 C40 H40B 110.5
O7 C40 C41 106.33(17)
H40A C40 H40B 108.7
C41 C40 H40A 110.5
C41 C40 H40B 110.5
N3 C41 C40 113.45(18)
N3 C41 H41A 108.9
N3 C41 H41B 108.9
C40 C41 H41A 108.9
C40 C41 H41B 108.9
H41A C41 H41B 107.7
N3 C42 N4 110.6(2)
N3 C42 H42 124.7
N4 C42 H42 124.7
N4 C43 C44 131.4(2)
C48 C43 N4 106.58(19)
C48 C43 C44 122.0(2)
C43 C44 H44 122.0
C45 C44 C43 116.0(2)
C45 C44 H44 122.0
C44 C45 H45 119.2
C44 C45 C46 121.6(2)
C46 C45 H45 119.2
C45 C46 H46 118.8
C47 C46 C45 122.3(2)
C47 C46 H46 118.8
C46 C47 H47 121.9
C46 C47 C48 116.2(2)
C48 C47 H47 121.9
C43 C48 N3 106.5(2)
C47 C48 N3 131.7(2)
C47 C48 C43 121.8(2)
N4 C49 H49A 109.2
N4 C49 H49B 109.2
N4 C49 C50 112.1(2)
H49A C49 H49B 107.9
C50 C49 H49A 109.2
C50 C49 H49B 109.2
O9 C50 C49 104.90(18)
O9 C50 H50A 110.8
O9 C50 H50B 110.8
C49 C50 H50A 110.8
C49 C50 H50B 110.8
H50A C50 H50B 108.8
O9 C51 C52 116.76(19)
O9 C51 C64 122.9(2)
C64 C51 C52 120.3(2)
C51 C52 C53 122.83(19)
C51 C52 C61 117.8(2)
C61 C52 C53 119.4(2)
O10 C53 C52 121.9(2)
O10 C53 C54 119.4(2)
C54 C53 C52 118.64(19)
C55 C54 C53 120.80(19)
C55 C54 C59 117.0(2)
C59 C54 C53 122.2(2)
O11 C55 C54 122.9(2)
O11 C55 C56 116.6(2)
C56 C55 C54 120.5(2)
C55 C56 H56 119.6
C57 C56 C55 120.9(2)
C57 C56 H56 119.6
C56 C57 H57 120.2
C56 C57 C58 119.5(2)
C58 C57 H57 120.2
C57 C58 H58 119.8
C59 C58 C57 120.4(2)
C59 C58 H58 119.8
C54 C59 C60 119.3(2)
C58 C59 C54 121.6(2)
C58 C59 C60 119.1(2)
O12 C60 C59 121.5(2)
O12 C60 C61 120.5(2)
C59 C60 C61 118.1(2)
C52 C61 C60 121.4(2)
C62 C61 C52 120.9(2)
C62 C61 C60 117.7(2)
C61 C62 H62 120.1
C63 C62 C61 119.9(2)
C63 C62 H62 120.1
C62 C63 H63 119.5
C62 C63 C64 121.0(2)
C64 C63 H63 119.5
C51 C64 H64 120.0
C63 C64 C51 120.0(2)
C63 C64 H64 120.0
F1 P1 F2 90.12(9)
F1 P1 F3 90.07(8)
F1 P1 F4 179.68(8)
F1 P1 F5 90.03(8)
F1 P1 F6 89.96(8)
F2 P1 F5 179.36(9)
F2 P1 F6 89.91(8)
F3 P1 F2 90.49(8)
F3 P1 F5 90.13(8)
F3 P1 F6 179.59(9)
F4 P1 F2 90.08(9)
F4 P1 F3 90.17(8)
F4 P1 F5 89.76(8)
F4 P1 F6 89.79(8)
F5 P1 F6 89.47(7)
F8 P2 F7 89.39(8)
F9 P2 F7 89.74(8)
F9 P2 F8 90.37(7)
F10 P2 F7 179.20(10)
F10 P2 F8 89.85(9)
F10 P2 F9 90.52(8)
F10 P2 F11 90.90(9)
F10 P2 F12 90.86(8)
F11 P2 F7 89.86(9)
F11 P2 F8 179.13(10)
F11 P2 F9 89.19(8)
F11 P2 F12 90.82(9)
F12 P2 F7 88.88(8)
F12 P2 F8 89.61(9)
F12 P2 F9 178.62(9)

loop_
_geom_bond_atom_site_label_1
_geom_bond_atom_site_label_2
_geom_bond_distance
O1 H1 0.8200
O1 C5 1.339(3)
O2 C3 1.239(3)
O3 C1 1.368(3)
O3 C15 1.425(3)
O4 C10 1.233(3)
O5 C25 1.442(2)
O5 C26 1.362(2)
O6 C28 1.227(2)
O7 C30 1.365(2)
O7 C40 1.433(2)
O8 C35 1.228(3)
O9 C50 1.431(3)
O9 C51 1.352(3)
O10 C53 1.238(2)
O11 H11 0.8200
O11 C55 1.350(2)
O12 C60 1.223(3)
N1 C16 1.463(3)
N1 C17 1.323(3)
N1 C23 1.395(3)
N2 C17 1.326(3)
N2 C18 1.396(3)
N2 C24 1.476(3)
N3 C41 1.474(3)
N3 C42 1.326(3)
N3 C48 1.398(3)
N4 C42 1.328(3)
N4 C43 1.394(3)
N4 C49 1.462(3)
C1 C2 1.417(3)
C1 C14 1.387(4)
C2 C3 1.475(3)
C2 C11 1.408(3)
C3 C4 1.480(3)
C4 C5 1.406(4)
C4 C9 1.403(3)
C5 C6 1.403(4)
C6 H6 0.9300
C6 C7 1.363(4)
C7 H7 0.9300
C7 C8 1.384(4)
C8 H8 0.9300
C8 C9 1.388(4)
C9 C10 1.471(4)
C10 C11 1.484(4)
C11 C12 1.385(4)
C12 H12 0.9300
C12 C13 1.391(4)
C13 H13 0.9300
C13 C14 1.368(4)
C14 H14 0.9300
C15 H15A 0.9700
C15 H15B 0.9700
C15 C16 1.497(3)
C16 H16A 0.9700
C16 H16B 0.9700
C17 H17 0.9300
C18 C19 1.390(3)
C18 C23 1.390(3)
C19 H19 0.9300
C19 C20 1.373(4)
C20 H20 0.9300
C20 C21 1.393(4)
C21 H21 0.9300
C21 C22 1.378(3)
C22 H22 0.9300
C22 C23 1.388(3)
C24 H24A 0.9700
C24 H24B 0.9700
C24 C25 1.501(3)
C25 H25A 0.9700
C25 H25B 0.9700
C26 C27 1.409(3)
C26 C39 1.390(3)
C27 C28 1.497(3)
C27 C36 1.408(3)
C28 C29 1.482(3)
C29 C30 1.414(3)
C29 C34 1.409(3)
C30 C31 1.382(3)
C31 H31 0.9300
C31 C32 1.382(3)
C32 H32 0.9300
C32 C33 1.376(3)
C33 H33 0.9300
C33 C34 1.386(3)
C34 C35 1.490(3)
C35 C36 1.475(3)
C36 C37 1.390(3)
C37 H37 0.9300
C37 C38 1.365(3)
C38 H38 0.9300
C38 C39 1.386(3)
C39 H39 0.9300
C40 H40A 0.9700
C40 H40B 0.9700
C40 C41 1.509(3)
C41 H41A 0.9700
C41 H41B 0.9700
C42 H42 0.9300
C43 C44 1.396(3)
C43 C48 1.386(3)
C44 H44 0.9300
C44 C45 1.378(3)
C45 H45 0.9300
C45 C46 1.397(4)
C46 H46 0.9300
C46 C47 1.377(3)
C47 H47 0.9300
C47 C48 1.383(3)
C49 H49A 0.9700
C49 H49B 0.9700
C49 C50 1.500(3)
C50 H50A 0.9700
C50 H50B 0.9700
C51 C52 1.411(3)
C51 C64 1.393(3)
C52 C53 1.488(3)
C52 C61 1.414(3)
C53 C54 1.459(3)
C54 C55 1.411(3)
C54 C59 1.415(3)
C55 C56 1.386(3)
C56 H56 0.9300
C56 C57 1.377(3)
C57 H57 0.9300
C57 C58 1.389(4)
C58 H58 0.9300
C58 C59 1.366(3)
C59 C60 1.482(4)
C60 C61 1.489(4)
C61 C62 1.382(3)
C62 H62 0.9300
C62 C63 1.377(4)
C63 H63 0.9300
C63 C64 1.377(3)
C64 H64 0.9300
P1 F1 1.5893(14)
P1 F2 1.5969(15)
P1 F3 1.5916(14)
P1 F4 1.5913(15)
P1 F5 1.6018(14)
P1 F6 1.6036(14)
P2 F7 1.6022(15)
P2 F8 1.6018(16)
P2 F9 1.5995(14)
P2 F10 1.5852(16)
P2 F11 1.5921(16)
P2 F12 1.5947(15)

loop_
_geom_torsion_atom_site_label_1
_geom_torsion_atom_site_label_2
_geom_torsion_atom_site_label_3
_geom_torsion_atom_site_label_4
_geom_torsion
O1 C5 C6 C7 179.2(3)
O2 C3 C4 C5 -0.7(4)
O2 C3 C4 C9 177.7(2)
O3 C1 C2 C3 6.4(4)
O3 C1 C2 C11 -172.5(2)
O3 C1 C14 C13 175.5(3)
O3 C15 C16 N1 59.4(3)
O4 C10 C11 C2 -168.8(3)
O4 C10 C11 C12 10.3(4)
O5 C26 C27 C28 -2.8(3)
O5 C26 C27 C36 179.2(2)
O5 C26 C39 C38 179.0(2)
O6 C28 C29 C30 4.3(4)
O6 C28 C29 C34 -173.7(2)
O7 C30 C31 C32 178.2(2)
O7 C40 C41 N3 -49.0(3)
O8 C35 C36 C27 -177.3(2)
O8 C35 C36 C37 2.5(4)
O9 C51 C52 C53 -2.6(3)
O9 C51 C52 C61 177.7(2)
O9 C51 C64 C63 -178.4(2)
O10 C53 C54 C55 4.0(4)
O10 C53 C54 C59 -176.1(2)
O11 C55 C56 C57 -178.9(2)
O12 C60 C61 C52 -172.7(3)
O12 C60 C61 C62 8.4(4)
N2 C18 C19 C20 -179.7(2)
N2 C18 C23 N1 0.8(2)
N2 C18 C23 C22 179.83(18)
N2 C24 C25 O5 -66.4(2)
N4 C43 C44 C45 -178.5(2)
N4 C43 C48 N3 -0.6(2)
N4 C43 C48 C47 178.79(18)
N4 C49 C50 O9 -68.3(2)
C1 O3 C15 C16 106.0(3)
C1 C2 C3 O2 3.5(4)
C1 C2 C3 C4 -178.8(2)
C1 C2 C11 C10 174.2(2)
C1 C2 C11 C12 -4.9(4)
C2 C1 C14 C13 -3.7(4)
C2 C3 C4 C5 -178.5(2)
C2 C3 C4 C9 -0.1(3)
C2 C11 C12 C13 0.0(4)
C3 C2 C11 C10 -4.8(4)
C3 C2 C11 C12 176.1(2)
C3 C4 C5 O1 -3.1(4)
C3 C4 C5 C6 176.2(2)
C3 C4 C9 C8 -175.6(2)
C3 C4 C9 C10 4.7(4)
C4 C5 C6 C7 -0.2(4)
C4 C9 C10 O4 168.9(2)
C4 C9 C10 C11 -9.2(4)
C5 C4 C9 C8 2.8(4)
C5 C4 C9 C10 -176.8(2)
C5 C6 C7 C8 2.1(5)
C6 C7 C8 C9 -1.5(5)
C7 C8 C9 C4 -1.0(4)
C7 C8 C9 C10 178.6(3)
C8 C9 C10 O4 -10.7(4)
C8 C9 C10 C11 171.1(2)
C9 C4 C5 O1 178.4(2)
C9 C4 C5 C6 -2.2(4)
C9 C10 C11 C2 9.3(4)
C9 C10 C11 C12 -171.6(2)
C10 C11 C12 C13 -179.1(3)
C11 C2 C3 O2 -177.6(2)
C11 C2 C3 C4 0.1(3)
C11 C12 C13 C14 3.2(4)
C12 C13 C14 C1 -1.3(5)
C14 C1 C2 C3 -174.3(2)
C14 C1 C2 C11 6.7(4)
C15 O3 C1 C2 166.3(2)
C15 O3 C1 C14 -12.9(4)
C16 N1 C17 N2 173.29(18)
C16 N1 C23 C18 -174.08(18)
C16 N1 C23 C22 7.0(4)
C17 N1 C16 C15 -88.1(3)
C17 N1 C23 C18 0.0(2)
C17 N1 C23 C22 -178.9(2)
C17 N2 C18 C19 178.7(2)
C17 N2 C18 C23 -1.4(2)
C17 N2 C24 C25 49.0(3)
C18 N2 C17 N1 1.4(2)
C18 N2 C24 C25 -135.1(2)
C18 C19 C20 C21 0.2(3)
C19 C18 C23 N1 -179.23(18)
C19 C18 C23 C22 -0.2(3)
C19 C20 C21 C22 -0.8(4)
C20 C21 C22 C23 0.8(3)
C21 C22 C23 N1 178.4(2)
C21 C22 C23 C18 -0.4(3)
C23 N1 C16 C15 85.1(3)
C23 N1 C17 N2 -0.9(2)
C23 C18 C19 C20 0.3(3)
C24 N2 C17 N1 177.97(18)
C24 N2 C18 C19 2.2(4)
C24 N2 C18 C23 -177.82(18)
C25 O5 C26 C27 -161.0(2)
C25 O5 C26 C39 19.6(3)
C26 O5 C25 C24 176.69(19)
C26 C27 C28 O6 -7.3(4)
C26 C27 C28 C29 174.3(2)
C26 C27 C36 C35 -178.0(2)
C26 C27 C36 C37 2.3(4)
C27 C26 C39 C38 -0.3(4)
C27 C28 C29 C30 -177.3(2)
C27 C28 C29 C34 4.7(3)
C27 C36 C37 C38 -1.3(4)
C28 C27 C36 C35 3.9(3)
C28 C27 C36 C37 -175.8(2)
C28 C29 C30 O7 1.9(3)
C28 C29 C30 C31 -179.6(2)
C28 C29 C34 C33 -179.5(2)
C28 C29 C34 C35 2.0(3)
C29 C30 C31 C32 -0.3(4)
C29 C34 C35 O8 174.2(2)
C29 C34 C35 C36 -5.9(4)
C30 O7 C40 C41 171.8(2)
C30 C29 C34 C33 2.4(4)
C30 C29 C34 C35 -176.1(2)
C30 C31 C32 C33 1.2(4)
C31 C32 C33 C34 -0.2(4)
C32 C33 C34 C29 -1.6(4)
C32 C33 C34 C35 176.9(2)
C33 C34 C35 O8 -4.3(4)
C33 C34 C35 C36 175.5(2)
C34 C29 C30 O7 180.0(2)
C34 C29 C30 C31 -1.5(3)
C34 C35 C36 C27 2.9(4)
C34 C35 C36 C37 -177.4(2)
C35 C36 C37 C38 179.0(2)
C36 C27 C28 O6 170.7(2)
C36 C27 C28 C29 -7.7(3)
C36 C37 C38 C39 -0.6(4)
C37 C38 C39 C26 1.4(4)
C39 C26 C27 C28 176.6(2)
C39 C26 C27 C36 -1.5(3)
C40 O7 C30 C29 -153.8(2)
C40 O7 C30 C31 27.7(3)
C41 N3 C42 N4 178.72(18)
C41 N3 C48 C43 -178.27(17)
C41 N3 C48 C47 2.5(3)
C42 N3 C41 C40 -41.3(3)
C42 N3 C48 C43 0.2(2)
C42 N3 C48 C47 -179.1(2)
C42 N4 C43 C44 179.5(2)
C42 N4 C43 C48 0.8(2)
C42 N4 C49 C50 76.5(3)
C43 N4 C42 N3 -0.7(2)
C43 N4 C49 C50 -101.8(2)
C43 C44 C45 C46 -0.3(3)
C44 C43 C48 N3 -179.46(17)
C44 C43 C48 C47 -0.1(3)
C44 C45 C46 C47 0.6(3)
C45 C46 C47 C48 -0.6(3)
C46 C47 C48 N3 179.5(2)
C46 C47 C48 C43 0.4(3)
C48 N3 C41 C40 136.9(2)
C48 N3 C42 N4 0.3(2)
C48 C43 C44 C45 0.0(3)
C49 N4 C42 N3 -179.25(19)
C49 N4 C43 C44 -1.9(3)
C49 N4 C43 C48 179.33(19)
C50 O9 C51 C52 -179.3(2)
C50 O9 C51 C64 -1.0(3)
C51 O9 C50 C49 -167.6(2)
C51 C52 C53 O10 -6.9(4)
C51 C52 C53 C54 172.4(2)
C51 C52 C61 C60 -178.2(2)
C51 C52 C61 C62 0.6(4)
C52 C51 C64 C63 -0.1(4)
C52 C53 C54 C55 -175.3(2)
C52 C53 C54 C59 4.6(3)
C52 C61 C62 C63 0.3(4)
C53 C52 C61 C60 2.1(4)
C53 C52 C61 C62 -179.1(2)
C53 C54 C55 O11 -3.2(4)
C53 C54 C55 C56 175.7(2)
C53 C54 C59 C58 -177.0(2)
C53 C54 C59 C60 4.5(4)
C54 C55 C56 C57 2.2(4)
C54 C59 C60 O12 169.5(3)
C54 C59 C60 C61 -10.2(4)
C55 C54 C59 C58 3.0(4)
C55 C54 C59 C60 -175.5(2)
C55 C56 C57 C58 1.4(4)
C56 C57 C58 C59 -2.7(4)
C57 C58 C59 C54 0.5(4)
C57 C58 C59 C60 179.0(2)
C58 C59 C60 O12 -9.1(4)
C58 C59 C60 C61 171.2(2)
C59 C54 C55 O11 176.8(2)
C59 C54 C55 C56 -4.3(4)
C59 C60 C61 C52 7.0(4)
C59 C60 C61 C62 -171.9(2)
C60 C61 C62 C63 179.1(3)
C61 C52 C53 O10 172.8(2)
C61 C52 C53 C54 -7.9(3)
C61 C62 C63 C64 -1.1(4)
C62 C63 C64 C51 1.0(4)
C64 C51 C52 C53 179.0(2)
C64 C51 C52 C61 -0.7(4)
